data_7034526
loop_
_publ_author_name
'Cade, I. A.'
'Chau, W. Y.'
'Vitorica-Yrezabal, I'
'Ingleson, M. J.'

_publ_section_title
;
 1,1/1,2 Isomerisation in Lewis base adducts of B2cat2.
;
_journal_issue 16
_journal_name_full 'Dalton transactions (Cambridge, England : 2003)'
_journal_page_first 7506
_journal_page_last 7511
_journal_paper_doi 10.1039/c5dt00645g
_journal_volume 44
_journal_year 2015
_chemical_compound_source 'University of Manchester'
_chemical_formula_moiety 'C26 H32 B2 N4 O4, 2(C6 H4 Cl2)'
_chemical_formula_sum 'C38 H40 B2 Cl4 N4 O4'
_chemical_formula_weight 780.16
_chemical_properties_physical 'Air-sensitive, Moisture-sensitive'
_space_group_IT_number 2
_symmetry_cell_setting triclinic
_symmetry_space_group_name_Hall '-P 1'
_symmetry_space_group_name_H-M 'P -1'
_atom_sites_solution_hydrogens difmap
_atom_sites_solution_primary direct
_audit_update_record
;
2015-02-03 deposited with the CCDC.
2015-03-16 downloaded from the CCDC.
;
_cell_angle_alpha 76.955(3)
_cell_angle_beta 85.336(3)
_cell_angle_gamma 72.748(3)
_cell_formula_units_Z 1
_cell_length_a 8.5427(3)
_cell_length_b 10.6291(4)
_cell_length_c 10.8732(4)
_cell_measurement_reflns_used 3734
_cell_measurement_temperature 150.04(18)
_cell_measurement_theta_max 29.1970
_cell_measurement_theta_min 3.6510
_cell_volume 918.44(6)
_computing_cell_refinement 'CrysAlisPro, Agilent Technologies (2013)'
_computing_data_collection 'CrysAlisPro, Agilent Technologies (2013)'
_computing_data_reduction 'CrysAlisPro, Agilent Technologies (2013)'
_computing_molecular_graphics 'Ortep3 v. 2.02 (LJ Farrugia, 1997)'
_computing_publication_material 'CRYSTALS (Betteridge et al., 2003)'
_computing_structure_refinement 'CRYSTALS (Betteridge et al., 2003)'
_computing_structure_solution 'SIR92 (Altomare et al., 1994)'
_diffrn_ambient_temperature 150
_diffrn_detector_area_resol_mean 10.3705
_diffrn_measured_fraction_theta_full 0.995
_diffrn_measured_fraction_theta_max 0.995
_diffrn_measurement_device_type 'SuperNova, Single source at offset, Atlas'
_diffrn_measurement_method '\w scans'
_diffrn_radiation_monochromator mirror
_diffrn_radiation_source 'SuperNova (Mo) X-ray Source'
_diffrn_radiation_type 'Mo K\a'
_diffrn_radiation_wavelength 0.71073
_diffrn_reflns_av_R_equivalents 0.017
_diffrn_reflns_limit_h_max 10
_diffrn_reflns_limit_h_min -10
_diffrn_reflns_limit_k_max 12
_diffrn_reflns_limit_k_min -10
_diffrn_reflns_limit_l_max 13
_diffrn_reflns_limit_l_min -12
_diffrn_reflns_number 6309
_diffrn_reflns_theta_full 25.608
_diffrn_reflns_theta_max 25.681
_diffrn_reflns_theta_min 2.741
_diffrn_standards_number 0
_exptl_absorpt_coefficient_mu 0.370
_exptl_absorpt_correction_T_max 1.00000
_exptl_absorpt_correction_T_min 0.84007
_exptl_absorpt_correction_type multi-scan
_exptl_absorpt_process_details
;
CrysAlisPro, Agilent Technologies,
Version 1.171.36.24 (release 03-12-2012 CrysAlis171 .NET)
(compiled Dec  3 2012,18:21:49)
Empirical absorption correction using spherical harmonics,
 implemented in SCALE3 ABSPACK scaling algorithm.
;
_exptl_crystal_colour colourless
_exptl_crystal_density_diffrn 1.411
_exptl_crystal_density_method 'not measured'
_exptl_crystal_description block
_exptl_crystal_F_000 406
_exptl_crystal_recrystallization_method 'Re-crystallisation from solvent: DCM, DCB, pentane'
_exptl_crystal_size_max 0.48
_exptl_crystal_size_mid 0.35
_exptl_crystal_size_min 0.22
_refine_diff_density_max 0.77
_refine_diff_density_min -0.41
_refine_ls_extinction_method None
_refine_ls_goodness_of_fit_ref 0.9469
_refine_ls_hydrogen_treatment constr
_refine_ls_matrix_type full
_refine_ls_number_parameters 235
_refine_ls_number_reflns 3457
_refine_ls_number_restraints 0
_refine_ls_R_factor_all 0.0535
_refine_ls_R_factor_gt 0.0437
_refine_ls_shift/su_max 0.0009108
_refine_ls_shift/su_mean 0.0000355
_refine_ls_structure_factor_coef Fsqd
_refine_ls_weighting_details
;
 Method, part 1, Chebychev polynomial, (Watkin, 1994, Prince, 1982) 
 [weight] = 1.0/[A~0~*T~0~(x)+A~1~*T~1~(x) ... +A~n-1~]*T~n-1~(x)] 
 where A~i~ are the Chebychev coefficients listed below and x= Fcalc/Fmax 
 Method = Robust Weighting (Prince, 1982) 
 W = [weight] * [1-(deltaF/6*sigmaF)^2^]^2^ 
 A~i~ are: 
 33.2 52.7 28.7 10.4 1.87 
;
_refine_ls_weighting_scheme calc
_refine_ls_wR_factor_all 0.1103
_refine_ls_wR_factor_gt 0.1000
_refine_ls_wR_factor_ref 0.1102
_reflns_limit_h_max 10
_reflns_limit_h_min -10
_reflns_limit_k_max 12
_reflns_limit_k_min -12
_reflns_limit_l_max 13
_reflns_limit_l_min 0
_reflns_number_gt 2899
_reflns_number_total 3468
_reflns_threshold_expression I>2.0\s(I)
_oxford_diffrn_Wilson_B_factor 2.94
_oxford_diffrn_Wilson_scale 1.54
_oxford_refine_ls_r_factor_ref 0.0534
_oxford_refine_ls_scale 0.6765(17)
_oxford_reflns_number_all 3458
_oxford_reflns_threshold_expression_ref I>-3.0\s(I)
_cod_data_source_file c5dt00645g2.cif
_cod_data_source_block 1
_cod_depositor_comments 'Adding full bibliography for 7034525--7034529.cif.'
_cod_original_sg_symbol_H-M 'P -1 '
_cod_database_code 7034526

loop_
_symmetry_equiv_pos_as_xyz
x,y,z
-x,-y,-z

loop_
_atom_site_label
_atom_site_type_symbol
_atom_site_fract_x
_atom_site_fract_y
_atom_site_fract_z
_atom_site_U_iso_or_equiv
_atom_site_occupancy
_atom_site_adp_type
_atom_site_refinement_flags_posn
C1 C 0.7745(3) 1.2478(2) 0.5713(2) 0.0243 1.0000 Uani .
C2 C 0.6900(3) 1.3810(2) 0.5685(2) 0.0314 1.0000 Uani .
C3 C 0.6214(3) 1.4152(2) 0.6823(2) 0.0355 1.0000 Uani .
C4 C 0.6386(3) 1.3194(2) 0.7928(2) 0.0344 1.0000 Uani .
C5 C 0.7249(3) 1.1842(2) 0.7953(2) 0.0292 1.0000 Uani .
C6 C 0.7916(3) 1.1510(2) 0.6834(2) 0.0234 1.0000 Uani .
C7 C 0.7517(3) 0.8496(2) 0.5712(2) 0.0321 1.0000 Uani .
C8 C 0.7534(3) 0.7404(3) 0.5034(3) 0.0398 1.0000 Uani .
C9 C 0.6275(3) 0.7943(3) 0.3991(3) 0.0421 1.0000 Uani .
C10 C 0.6035(3) 0.9751(3) 0.1936(2) 0.0405 1.0000 Uani .
C11 C 0.7071(4) 1.0713(3) 0.1468(2) 0.0428 1.0000 Uani .
C12 C 0.7373(3) 1.1149(2) 0.2658(2) 0.0332 1.0000 Uani .
C13 C 0.7255(3) 0.9966(2) 0.3678(2) 0.0310 1.0000 Uani .
C14 C 1.2252(3) 1.4035(2) -0.0277(2) 0.0329 1.0000 Uani .
C15 C 1.2245(3) 1.5161(3) -0.1212(3) 0.0426 1.0000 Uani .
C16 C 1.1342(4) 1.5438(3) -0.2281(3) 0.0496 1.0000 Uani .
C17 C 1.0447(4) 1.4594(3) -0.2414(3) 0.0527 1.0000 Uani .
C18 C 1.0441(3) 1.3462(3) -0.1475(3) 0.0426 1.0000 Uani .
C19 C 1.1348(3) 1.3189(2) -0.0402(2) 0.0315 1.0000 Uani .
Cl2 Cl 1.13086(9) 1.18102(6) 0.07921(6) 0.0445 1.0000 Uani .
Cl1 Cl 1.34318(9) 1.37023(7) 0.10506(7) 0.0490 1.0000 Uani .
O1 O 0.84874(19) 1.19128(15) 0.47356(14) 0.0278 1.0000 Uani .
O2 O 0.87898(19) 1.02749(14) 0.66441(14) 0.0275 1.0000 Uani .
N1 N 0.7734(2) 0.97310(19) 0.48334(18) 0.0303 1.0000 Uani .
N2 N 0.6542(2) 0.9184(2) 0.3242(2) 0.0341 1.0000 Uani .
B1 B 0.9039(3) 1.0410(2) 0.5239(2) 0.0264 1.0000 Uani .
H21 H 0.6784 1.4459 0.4918 0.0382 1.0000 Uiso R
H31 H 0.5607 1.5066 0.6825 0.0427 1.0000 Uiso R
H41 H 0.5915 1.3445 0.8680 0.0421 1.0000 Uiso R
H51 H 0.7363 1.1180 0.8715 0.0365 1.0000 Uiso R
H71 H 0.8430 0.8151 0.6328 0.0402 1.0000 Uiso R
H72 H 0.6458 0.8733 0.6163 0.0402 1.0000 Uiso R
H81 H 0.8637 0.7099 0.4642 0.0502 1.0000 Uiso R
H82 H 0.7270 0.6648 0.5619 0.0500 1.0000 Uiso R
H91 H 0.5167 0.8142 0.4371 0.0510 1.0000 Uiso R
H92 H 0.6402 0.7286 0.3468 0.0508 1.0000 Uiso R
H101 H 0.4845 1.0230 0.1900 0.0483 1.0000 Uiso R
H102 H 0.6272 0.9029 0.1464 0.0480 1.0000 Uiso R
H111 H 0.6506 1.1486 0.0812 0.0527 1.0000 Uiso R
H112 H 0.8133 1.0220 0.1149 0.0524 1.0000 Uiso R
H121 H 0.8459 1.1320 0.2647 0.0400 1.0000 Uiso R
H122 H 0.6507 1.1959 0.2796 0.0402 1.0000 Uiso R
H151 H 1.2875 1.5739 -0.1109 0.0527 1.0000 Uiso R
H161 H 1.1335 1.6196 -0.2916 0.0618 1.0000 Uiso R
H171 H 0.9844 1.4785 -0.3156 0.0626 1.0000 Uiso R
H181 H 0.9823 1.2883 -0.1543 0.0547 1.0000 Uiso R

loop_
_atom_site_aniso_label
_atom_site_aniso_U_11
_atom_site_aniso_U_22
_atom_site_aniso_U_33
_atom_site_aniso_U_23
_atom_site_aniso_U_13
_atom_site_aniso_U_12
C1 0.0275(11) 0.0235(10) 0.0226(10) -0.0056(8) -0.0011(8) -0.0075(9)
C2 0.0392(13) 0.0210(11) 0.0302(12) -0.0010(9) -0.0018(10) -0.0058(9)
C3 0.0436(14) 0.0218(11) 0.0385(13) -0.0114(10) 0.0002(11) -0.0021(10)
C4 0.0429(14) 0.0315(12) 0.0298(12) -0.0143(10) 0.0047(10) -0.0076(10)
C5 0.0376(12) 0.0263(11) 0.0231(11) -0.0043(9) -0.0007(9) -0.0087(9)
C6 0.0256(10) 0.0192(10) 0.0263(11) -0.0056(8) -0.0033(8) -0.0064(8)
C7 0.0366(13) 0.0291(12) 0.0290(12) 0.0003(9) 0.0004(10) -0.0122(10)
C8 0.0428(14) 0.0319(13) 0.0449(15) -0.0068(11) -0.0051(12) -0.0105(11)
C9 0.0422(15) 0.0403(14) 0.0482(16) -0.0122(12) -0.0069(12) -0.0149(12)
C10 0.0407(14) 0.0424(14) 0.0396(14) -0.0169(11) -0.0074(11) -0.0056(11)
C11 0.0493(16) 0.0436(15) 0.0329(13) -0.0093(11) -0.0028(11) -0.0077(12)
C12 0.0366(13) 0.0304(12) 0.0271(12) 0.0011(9) -0.0037(10) -0.0059(10)
C13 0.0294(12) 0.0287(11) 0.0302(12) -0.0043(9) -0.0008(9) -0.0028(9)
C14 0.0332(12) 0.0266(11) 0.0342(13) -0.0067(9) 0.0020(10) -0.0022(9)
C15 0.0428(14) 0.0276(12) 0.0490(16) -0.0019(11) 0.0117(12) -0.0054(11)
C16 0.0540(17) 0.0341(14) 0.0415(15) 0.0050(12) 0.0128(13) 0.0028(13)
C17 0.0493(17) 0.0560(18) 0.0339(14) -0.0064(13) -0.0079(12) 0.0128(14)
C18 0.0383(14) 0.0400(14) 0.0460(16) -0.0118(12) -0.0041(12) -0.0026(11)
C19 0.0343(12) 0.0237(11) 0.0307(12) -0.0018(9) 0.0028(10) -0.0033(9)
Cl2 0.0541(4) 0.0262(3) 0.0465(4) 0.0018(2) 0.0065(3) -0.0105(3)
Cl1 0.0504(4) 0.0498(4) 0.0480(4) -0.0159(3) -0.0116(3) -0.0090(3)
O1 0.0357(9) 0.0230(8) 0.0210(7) -0.0042(6) 0.0001(6) -0.0034(6)
O2 0.0357(9) 0.0184(7) 0.0253(8) -0.0047(6) 0.0002(6) -0.0033(6)
N1 0.0327(10) 0.0274(10) 0.0274(10) -0.0033(8) -0.0002(8) -0.0054(8)
N2 0.0317(10) 0.0343(11) 0.0395(11) -0.0131(9) -0.0068(9) -0.0086(8)
B1 0.0327(13) 0.0220(12) 0.0239(12) -0.0064(9) -0.0025(10) -0.0052(10)

loop_
_atom_type_symbol
_atom_type_scat_dispersion_real
_atom_type_scat_dispersion_imag
_atom_type_scat_Cromer_Mann_a1
_atom_type_scat_Cromer_Mann_b1
_atom_type_scat_Cromer_Mann_a2
_atom_type_scat_Cromer_Mann_b2
_atom_type_scat_Cromer_Mann_a3
_atom_type_scat_Cromer_Mann_b3
_atom_type_scat_Cromer_Mann_a4
_atom_type_scat_Cromer_Mann_b4
_atom_type_scat_Cromer_Mann_c
_atom_type_scat_source
C 0.0033 0.0016 2.3100 20.8439 1.0200 10.2075 1.5886 0.5687 0.8650 51.6512 0.2156 'International Tables Vol C 4.2.6.8 and 6.1.1.4'
H 0.0000 0.0000 0.4930 10.5109 0.3229 26.1257 0.1402 3.1424 0.0408 57.7998 0.0030 'International Tables Vol C 4.2.6.8 and 6.1.1.4'
B 0.0013 0.0007 2.0545 23.2185 1.3326 1.0210 1.0979 60.3498 0.7068 0.1403 -0.1932 'International Tables Vol C 4.2.6.8 and 6.1.1.4'
N 0.0061 0.0033 12.2126 0.0057 3.1322 9.8933 2.0125 28.9975 1.1663 0.5826 -11.5290 'International Tables Vol C 4.2.6.8 and 6.1.1.4'
O 0.0106 0.0060 3.0485 13.2771 2.2868 5.7011 1.5463 0.3239 0.8670 32.9089 0.2508 'International Tables Vol C 4.2.6.8 and 6.1.1.4'
Cl 0.1484 0.1585 11.4604 0.0104 7.1964 1.1662 6.2556 18.5194 1.6455 47.7784 -9.5574 'International Tables Vol C 4.2.6.8 and 6.1.1.4'

loop_
_geom_angle_atom_site_label_1
_geom_angle_site_symmetry_1
_geom_angle_atom_site_label_2
_geom_angle_atom_site_label_3
_geom_angle_site_symmetry_3
_geom_angle
_geom_angle_publ_flag
C2 . C1 C6 . 121.1(2) yes
C2 . C1 O1 . 128.07(19) yes
C6 . C1 O1 . 110.81(18) yes
C1 . C2 C3 . 117.7(2) yes
C1 . C2 H21 . 120.5 no
C3 . C2 H21 . 121.8 no
C2 . C3 C4 . 121.1(2) yes
C2 . C3 H31 . 119.2 no
C4 . C3 H31 . 119.7 no
C3 . C4 C5 . 121.1(2) yes
C3 . C4 H41 . 119.7 no
C5 . C4 H41 . 119.2 no
C4 . C5 C6 . 117.6(2) yes
C4 . C5 H51 . 121.1 no
C6 . C5 H51 . 121.3 no
C1 . C6 C5 . 121.41(19) yes
C1 . C6 O2 . 111.17(18) yes
C5 . C6 O2 . 127.43(19) yes
C8 . C7 N1 . 112.4(2) yes
C8 . C7 H71 . 108.9 no
N1 . C7 H71 . 108.3 no
C8 . C7 H72 . 108.5 no
N1 . C7 H72 . 108.9 no
H71 . C7 H72 . 109.8 no
C7 . C8 C9 . 110.3(2) yes
C7 . C8 H81 . 108.9 no
C9 . C8 H81 . 108.2 no
C7 . C8 H82 . 110.6 no
C9 . C8 H82 . 108.4 no
H81 . C8 H82 . 110.4 no
C8 . C9 N2 . 107.4(2) yes
C8 . C9 H91 . 109.2 no
N2 . C9 H91 . 109.4 no
C8 . C9 H92 . 110.3 no
N2 . C9 H92 . 110.5 no
H91 . C9 H92 . 110.0 no
C11 . C10 N2 . 103.0(2) yes
C11 . C10 H101 . 111.8 no
N2 . C10 H101 . 110.5 no
C11 . C10 H102 . 112.0 no
N2 . C10 H102 . 109.8 no
H101 . C10 H102 . 109.5 no
C10 . C11 C12 . 104.2(2) yes
C10 . C11 H111 . 111.7 no
C12 . C11 H111 . 112.1 no
C10 . C11 H112 . 109.5 no
C12 . C11 H112 . 108.3 no
H111 . C11 H112 . 110.8 no
C11 . C12 C13 . 102.0(2) yes
C11 . C12 H121 . 113.1 no
C13 . C12 H121 . 111.8 no
C11 . C12 H122 . 111.6 no
C13 . C12 H122 . 109.2 no
H121 . C12 H122 . 108.9 no
C12 . C13 N1 . 125.4(2) yes
C12 . C13 N2 . 110.5(2) yes
N1 . C13 N2 . 124.1(2) yes
C15 . C14 C19 . 120.6(2) yes
C15 . C14 Cl1 . 118.6(2) yes
C19 . C14 Cl1 . 120.78(18) yes
C14 . C15 C16 . 119.9(3) yes
C14 . C15 H151 . 119.5 no
C16 . C15 H151 . 120.6 no
C15 . C16 C17 . 119.7(3) yes
C15 . C16 H161 . 120.2 no
C17 . C16 H161 . 120.1 no
C16 . C17 C18 . 120.8(3) yes
C16 . C17 H171 . 119.1 no
C18 . C17 H171 . 120.1 no
C17 . C18 C19 . 119.3(3) yes
C17 . C18 H181 . 121.9 no
C19 . C18 H181 . 118.8 no
C18 . C19 C14 . 119.7(2) yes
C18 . C19 Cl2 . 119.8(2) yes
C14 . C19 Cl2 . 120.48(19) yes
C1 . O1 B1 . 106.72(16) yes
C6 . O2 B1 . 106.64(16) yes
C7 . N1 C13 . 117.5(2) yes
C7 . N1 B1 . 116.98(18) yes
C13 . N1 B1 . 122.64(19) yes
C10 . N2 C9 . 124.2(2) yes
C10 . N2 C13 . 111.7(2) yes
C9 . N2 C13 . 124.1(2) yes
N1 . B1 B1 2_776 108.3(2) yes
N1 . B1 O1 . 109.38(17) yes
B1 2_776 B1 O1 . 115.5(2) yes
N1 . B1 O2 . 104.25(17) yes
B1 2_776 B1 O2 . 115.3(2) yes
O1 . B1 O2 . 103.40(16) yes

loop_
_geom_bond_atom_site_label_1
_geom_bond_atom_site_label_2
_geom_bond_site_symmetry_2
_geom_bond_distance
_geom_bond_publ_flag
C1 C2 . 1.379(3) yes
C1 C6 . 1.393(3) yes
C1 O1 . 1.359(3) yes
C2 C3 . 1.402(3) yes
C2 H21 . 0.947 no
C3 C4 . 1.375(3) yes
C3 H31 . 0.957 no
C4 C5 . 1.403(3) yes
C4 H41 . 0.939 no
C5 C6 . 1.376(3) yes
C5 H51 . 0.948 no
C6 O2 . 1.356(2) yes
C7 C8 . 1.505(3) yes
C7 N1 . 1.490(3) yes
C7 H71 . 0.998 no
C7 H72 . 0.985 no
C8 C9 . 1.520(4) yes
C8 H81 . 0.996 no
C8 H82 . 0.977 no
C9 N2 . 1.455(3) yes
C9 H91 . 0.985 no
C9 H92 . 0.974 no
C10 C11 . 1.522(4) yes
C10 N2 . 1.458(3) yes
C10 H101 . 0.992 no
C10 H102 . 0.981 no
C11 C12 . 1.534(3) yes
C11 H111 . 0.987 no
C11 H112 . 0.982 no
C12 C13 . 1.500(3) yes
C12 H121 . 0.995 no
C12 H122 . 0.986 no
C13 N1 . 1.299(3) yes
C13 N2 . 1.346(3) yes
C14 C15 . 1.383(3) yes
C14 C19 . 1.381(3) yes
C14 Cl1 . 1.738(3) yes
C15 C16 . 1.375(4) yes
C15 H151 . 0.958 no
C16 C17 . 1.376(5) yes
C16 H161 . 0.934 no
C17 C18 . 1.392(4) yes
C17 H171 . 0.943 no
C18 C19 . 1.381(4) yes
C18 H181 . 0.940 no
C19 Cl2 . 1.731(2) yes
O1 B1 . 1.508(3) yes
O2 B1 . 1.506(3) yes
N1 B1 . 1.631(3) yes
B1 B1 2_776 1.715(5) yes

loop_
_geom_hbond_atom_site_label_D
_geom_hbond_atom_site_label_H
_geom_hbond_atom_site_label_A
_geom_hbond_site_symmetry_A
_geom_hbond_angle_DHA
_geom_hbond_distance_DH
_geom_hbond_distance_HA
_geom_hbond_distance_DA
_geom_hbond_publ_flag
C12 H121 O2 2_776 130.12(6) 0.995 2.517 3.249(4) yes
C16 H161 O1 2_785 174.53(7) 0.934 2.513 3.444(4) yes
